data_1516063
loop_
_publ_author_name
'Hirschh\"auser, Christoph'
'Parker, Jeremy S.'
'Perry, Matthew W. D.'
'Haddow, Mairi F.'
'Gallagher, Timothy'

_publ_section_title
;
 Spiro-fused pyrrolidine, piperidine, and oxindole scaffolds from lactams.
;
_journal_issue 18
_journal_name_full 'Organic letters'
_journal_page_first 4846
_journal_page_last 4849
_journal_paper_doi 10.1021/ol302176z
_journal_volume 14
_journal_year 2012
_chemical_formula_moiety 'C12 H12 N2 O2'
_chemical_formula_sum 'C12 H12 N2 O2'
_chemical_formula_weight 216.24
_chemical_name_systematic
; 
 ? 
;
_space_group_IT_number 14
_symmetry_cell_setting monoclinic
_symmetry_space_group_name_Hall '-P 2ybc'
_symmetry_space_group_name_H-M 'P 1 21/c 1'
_atom_sites_solution_hydrogens geom
_atom_sites_solution_primary direct
_atom_sites_solution_secondary difmap
_audit_creation_method SHELXL-97
_cell_angle_alpha 90.00
_cell_angle_beta 95.6980(10)
_cell_angle_gamma 90.00
_cell_formula_units_Z 4
_cell_length_a 6.42770(10)
_cell_length_b 10.1690(2)
_cell_length_c 15.7788(2)
_cell_measurement_reflns_used 3544
_cell_measurement_temperature 100(2)
_cell_measurement_theta_max 27.44
_cell_measurement_theta_min 2.39
_cell_volume 1026.26(3)
_computing_cell_refinement 'Bruker Apex II'
_computing_data_collection 'Bruker Apex II'
_computing_data_reduction 'Bruker SAINT'
_computing_molecular_graphics 'Bruker ShelXTL'
_computing_publication_material 'Bruker ShelXTL'
_computing_structure_refinement 'SHELXL-97 (Sheldrick, 2008)'
_computing_structure_solution 'SHELXS-97 (Sheldrick, 2008)'
_diffrn_ambient_temperature 100(2)
_diffrn_measured_fraction_theta_full 0.991
_diffrn_measured_fraction_theta_max 0.991
_diffrn_measurement_device_type 'Bruker Apex II kappa CCD area detector'
_diffrn_measurement_method 'phi and omega scans'
_diffrn_radiation_monochromator graphite
_diffrn_radiation_source 'fine-focus sealed tube'
_diffrn_radiation_type MoK\a
_diffrn_radiation_wavelength 0.71073
_diffrn_reflns_av_R_equivalents 0.0000
_diffrn_reflns_av_sigmaI/netI 0.0127
_diffrn_reflns_limit_h_max 8
_diffrn_reflns_limit_h_min -8
_diffrn_reflns_limit_k_max 13
_diffrn_reflns_limit_k_min 0
_diffrn_reflns_limit_l_max 20
_diffrn_reflns_limit_l_min 0
_diffrn_reflns_number 2449
_diffrn_reflns_theta_full 27.94
_diffrn_reflns_theta_max 27.94
_diffrn_reflns_theta_min 3.19
_exptl_absorpt_coefficient_mu 0.097
_exptl_absorpt_correction_T_max 0.8621
_exptl_absorpt_correction_T_min 0.8127
_exptl_absorpt_correction_type multi-scan
_exptl_absorpt_process_details 'SADABS V2008/1'
_exptl_crystal_colour colourless
_exptl_crystal_density_diffrn 1.400
_exptl_crystal_density_method 'not measured'
_exptl_crystal_description block
_exptl_crystal_F_000 456
_exptl_crystal_size_max 0.38
_exptl_crystal_size_mid 0.34
_exptl_crystal_size_min 0.15
_refine_diff_density_max 0.422
_refine_diff_density_min -0.234
_refine_diff_density_rms 0.049
_refine_ls_extinction_method none
_refine_ls_goodness_of_fit_ref 1.059
_refine_ls_hydrogen_treatment mixed
_refine_ls_matrix_type full
_refine_ls_number_parameters 151
_refine_ls_number_reflns 2449
_refine_ls_number_restraints 0
_refine_ls_restrained_S_all 1.059
_refine_ls_R_factor_all 0.0387
_refine_ls_R_factor_gt 0.0358
_refine_ls_shift/su_max 0.000
_refine_ls_shift/su_mean 0.000
_refine_ls_structure_factor_coef Fsqd
_refine_ls_weighting_details 'calc w=1/[\s^2^(Fo^2^)+(0.0673P)^2^+0.3260P] where P=(Fo^2^+2Fc^2^)/3'
_refine_ls_weighting_scheme calc
_refine_ls_wR_factor_gt 0.1071
_refine_ls_wR_factor_ref 0.1102
_reflns_number_gt 2249
_reflns_number_total 2449
_reflns_threshold_expression >2sigma(I)
_cod_data_source_file ol302176z_si_001.cif
_cod_data_source_block 24a
_cod_original_sg_symbol_H-M P21/c
_cod_database_code 1516063

loop_
_symmetry_equiv_pos_as_xyz
'x, y, z'
'-x, y+1/2, -z+1/2'
'-x, -y, -z'
'x, -y-1/2, z-1/2'

loop_
_atom_site_label
_atom_site_type_symbol
_atom_site_fract_x
_atom_site_fract_y
_atom_site_fract_z
_atom_site_U_iso_or_equiv
_atom_site_adp_type
_atom_site_occupancy
_atom_site_symmetry_multiplicity
_atom_site_calc_flag
_atom_site_refinement_flags
C1 C 0.37277(16) 0.82670(10) 0.13512(7) 0.0140(2) Uani 1 1 d .
C2 C 0.47928(17) 0.81552(12) 0.06337(7) 0.0180(2) Uani 1 1 d .
H2 H 0.5810 0.8786 0.0510 0.022 Uiso 1 1 calc R
C3 C 0.43155(18) 0.70809(12) 0.00987(7) 0.0203(2) Uani 1 1 d .
H3 H 0.5038 0.6973 -0.0394 0.024 Uiso 1 1 calc R
C4 C 0.28064(18) 0.61662(11) 0.02707(7) 0.0199(2) Uani 1 1 d .
H4 H 0.2519 0.5439 -0.0101 0.024 Uiso 1 1 calc R
C5 C 0.17067(17) 0.63100(11) 0.09889(7) 0.0167(2) Uani 1 1 d .
H5 H 0.0655 0.5697 0.1103 0.020 Uiso 1 1 calc R
C6 C 0.21865(16) 0.73648(10) 0.15277(6) 0.0131(2) Uani 1 1 d .
C7 C 0.12601(15) 0.77959(10) 0.23197(6) 0.0118(2) Uani 1 1 d .
C8 C 0.25130(16) 0.90642(10) 0.25702(7) 0.0131(2) Uani 1 1 d .
C9 C 0.15718(16) 0.68490(10) 0.30770(6) 0.0118(2) Uani 1 1 d .
C10 C -0.11185(16) 0.80413(10) 0.22296(7) 0.0151(2) Uani 1 1 d .
H10A H -0.1437 0.8964 0.2064 0.018 Uiso 1 1 calc R
H10B H -0.1836 0.7450 0.1796 0.018 Uiso 1 1 calc R
C11 C -0.18000(16) 0.77471(11) 0.31140(7) 0.0162(2) Uani 1 1 d .
H11A H -0.1868 0.8562 0.3454 0.019 Uiso 1 1 calc R
H11B H -0.3181 0.7308 0.3071 0.019 Uiso 1 1 calc R
C12 C -0.03190(18) 0.62059(12) 0.42879(7) 0.0192(2) Uani 1 1 d .
H12A H 0.0939 0.5676 0.4435 0.029 Uiso 1 1 calc R
H12B H -0.1551 0.5633 0.4235 0.029 Uiso 1 1 calc R
H12C H -0.0457 0.6858 0.4736 0.029 Uiso 1 1 calc R
N1 N 0.39139(14) 0.92465(9) 0.19838(6) 0.0146(2) Uani 1 1 d .
H1 H 0.485(3) 0.9925(16) 0.1988(10) 0.028(4) Uiso 1 1 d .
N2 N -0.01533(14) 0.68719(9) 0.34867(6) 0.0142(2) Uani 1 1 d .
O1 O 0.22691(12) 0.97719(8) 0.31744(5) 0.0184(2) Uani 1 1 d .
O2 O 0.31641(12) 0.62056(7) 0.32863(5) 0.01605(19) Uani 1 1 d .

loop_
_atom_site_aniso_label
_atom_site_aniso_U_11
_atom_site_aniso_U_22
_atom_site_aniso_U_33
_atom_site_aniso_U_23
_atom_site_aniso_U_13
_atom_site_aniso_U_12
C1 0.0118(5) 0.0158(5) 0.0143(5) 0.0024(4) 0.0002(4) 0.0019(4)
C2 0.0139(5) 0.0244(5) 0.0162(5) 0.0048(4) 0.0043(4) 0.0012(4)
C3 0.0194(5) 0.0287(6) 0.0133(5) 0.0019(4) 0.0043(4) 0.0063(4)
C4 0.0236(6) 0.0206(5) 0.0150(5) -0.0022(4) 0.0006(4) 0.0047(4)
C5 0.0189(5) 0.0153(5) 0.0158(5) 0.0014(4) 0.0009(4) 0.0005(4)
C6 0.0123(5) 0.0147(5) 0.0124(5) 0.0026(4) 0.0017(4) 0.0020(4)
C7 0.0105(4) 0.0117(4) 0.0134(5) 0.0010(3) 0.0019(4) 0.0002(3)
C8 0.0117(4) 0.0121(5) 0.0155(5) 0.0027(4) 0.0007(4) 0.0014(3)
C9 0.0133(4) 0.0105(4) 0.0118(5) -0.0009(3) 0.0020(4) -0.0012(3)
C10 0.0107(5) 0.0152(5) 0.0195(5) 0.0036(4) 0.0021(4) 0.0009(4)
C11 0.0124(5) 0.0160(5) 0.0210(5) 0.0013(4) 0.0051(4) 0.0013(4)
C12 0.0214(5) 0.0224(5) 0.0143(5) 0.0029(4) 0.0048(4) -0.0059(4)
N1 0.0131(4) 0.0143(4) 0.0167(4) 0.0009(3) 0.0032(3) -0.0021(3)
N2 0.0142(4) 0.0143(4) 0.0145(4) 0.0019(3) 0.0038(3) -0.0005(3)
O1 0.0206(4) 0.0155(4) 0.0198(4) -0.0032(3) 0.0047(3) -0.0005(3)
O2 0.0163(4) 0.0150(4) 0.0167(4) 0.0004(3) 0.0009(3) 0.0045(3)

loop_
_atom_type_symbol
_atom_type_description
_atom_type_scat_dispersion_real
_atom_type_scat_dispersion_imag
_atom_type_scat_source
C C 0.0033 0.0016 'International Tables Vol C Tables 4.2.6.8 and 6.1.1.4'
H H 0.0000 0.0000 'International Tables Vol C Tables 4.2.6.8 and 6.1.1.4'
N N 0.0061 0.0033 'International Tables Vol C Tables 4.2.6.8 and 6.1.1.4'
O O 0.0106 0.0060 'International Tables Vol C Tables 4.2.6.8 and 6.1.1.4'

loop_
_geom_angle_atom_site_label_1
_geom_angle_atom_site_label_2
_geom_angle_atom_site_label_3
_geom_angle
C2 C1 C6 121.77(10)
C2 C1 N1 128.62(10)
C6 C1 N1 109.59(9)
C1 C2 C3 117.51(10)
C1 C2 H2 121.2
C3 C2 H2 121.2
C4 C3 C2 121.42(10)
C4 C3 H3 119.3
C2 C3 H3 119.3
C3 C4 C5 120.39(11)
C3 C4 H4 119.8
C5 C4 H4 119.8
C6 C5 C4 118.55(10)
C6 C5 H5 120.7
C4 C5 H5 120.7
C5 C6 C1 120.33(10)
C5 C6 C7 130.89(10)
C1 C6 C7 108.75(9)
C6 C7 C9 115.68(8)
C6 C7 C10 116.23(9)
C9 C7 C10 103.02(8)
C6 C7 C8 102.48(8)
C9 C7 C8 107.43(8)
C10 C7 C8 111.97(8)
O1 C8 N1 126.52(10)
O1 C8 C7 125.97(9)
N1 C8 C7 107.50(9)
O2 C9 N2 125.87(10)
O2 C9 C7 125.71(9)
N2 C9 C7 108.38(8)
C11 C10 C7 104.77(8)
C11 C10 H10A 110.8
C7 C10 H10A 110.8
C11 C10 H10B 110.8
C7 C10 H10B 110.8
H10A C10 H10B 108.9
N2 C11 C10 102.95(8)
N2 C11 H11A 111.2
C10 C11 H11A 111.2
N2 C11 H11B 111.2
C10 C11 H11B 111.2
H11A C11 H11B 109.1
N2 C12 H12A 109.5
N2 C12 H12B 109.5
H12A C12 H12B 109.5
N2 C12 H12C 109.5
H12A C12 H12C 109.5
H12B C12 H12C 109.5
C8 N1 C1 111.66(9)
C8 N1 H1 125.2(10)
C1 N1 H1 123.2(10)
C9 N2 C12 123.38(9)
C9 N2 C11 114.72(9)
C12 N2 C11 121.56(9)

loop_
_geom_bond_atom_site_label_1
_geom_bond_atom_site_label_2
_geom_bond_distance
C1 C2 1.3846(15)
C1 C6 1.3984(14)
C1 N1 1.4069(14)
C2 C3 1.3960(17)
C2 H2 0.9500
C3 C4 1.3900(17)
C3 H3 0.9500
C4 C5 1.4014(15)
C4 H4 0.9500
C5 C6 1.3844(15)
C5 H5 0.9500
C6 C7 1.5021(14)
C7 C9 1.5322(14)
C7 C10 1.5417(14)
C7 C8 1.5508(14)
C8 O1 1.2170(13)
C8 N1 1.3663(13)
C9 O2 1.2319(13)
C9 N2 1.3381(13)
C10 C11 1.5330(15)
C10 H10A 0.9900
C10 H10B 0.9900
C11 N2 1.4610(14)
C11 H11A 0.9900
C11 H11B 0.9900
C12 N2 1.4474(13)
C12 H12A 0.9800
C12 H12B 0.9800
C12 H12C 0.9800
N1 H1 0.916(17)

loop_
_geom_torsion_atom_site_label_1
_geom_torsion_atom_site_label_2
_geom_torsion_atom_site_label_3
_geom_torsion_atom_site_label_4
_geom_torsion
C6 C1 C2 C3 -1.77(16)
N1 C1 C2 C3 -179.89(10)
C1 C2 C3 C4 0.94(17)
C2 C3 C4 C5 0.54(17)
C3 C4 C5 C6 -1.22(16)
C4 C5 C6 C1 0.41(16)
C4 C5 C6 C7 178.15(10)
C2 C1 C6 C5 1.12(16)
N1 C1 C6 C5 179.56(9)
C2 C1 C6 C7 -177.08(9)
N1 C1 C6 C7 1.36(11)
C5 C6 C7 C9 65.01(14)
C1 C6 C7 C9 -117.04(10)
C5 C6 C7 C10 -56.03(15)
C1 C6 C7 C10 121.92(10)
C5 C6 C7 C8 -178.44(11)
C1 C6 C7 C8 -0.50(10)
C6 C7 C8 O1 178.72(10)
C9 C7 C8 O1 -58.96(13)
C10 C7 C8 O1 53.45(14)
C6 C7 C8 N1 -0.53(10)
C9 C7 C8 N1 121.79(9)
C10 C7 C8 N1 -125.80(9)
C6 C7 C9 O2 38.53(14)
C10 C7 C9 O2 166.46(10)
C8 C7 C9 O2 -75.19(12)
C6 C7 C9 N2 -143.38(9)
C10 C7 C9 N2 -15.45(11)
C8 C7 C9 N2 102.91(9)
C6 C7 C10 C11 151.24(9)
C9 C7 C10 C11 23.66(10)
C8 C7 C10 C11 -91.47(10)
C7 C10 C11 N2 -23.38(10)
O1 C8 N1 C1 -177.84(10)
C7 C8 N1 C1 1.40(11)
C2 C1 N1 C8 176.52(10)
C6 C1 N1 C8 -1.78(12)
O2 C9 N2 C12 5.13(17)
C7 C9 N2 C12 -172.96(9)
O2 C9 N2 C11 178.51(10)
C7 C9 N2 C11 0.42(12)
C10 C11 N2 C9 14.89(12)
C10 C11 N2 C12 -171.60(9)
